data_7018851
loop_
_publ_author_name
'Meally, Se\'an T'
'McDonald, Cecelia'
'Kealy, Patrick'
'Taylor, Stephanie M.'
'Brechin, Euan K.'
'Jones, Leigh F.'

_publ_section_title
;
 Investigating the solid state hosting abilities of homo- and
 hetero-valent [Co(7)] metallocalix[6]arenes.
;
_journal_issue 18
_journal_name_full 'Dalton transactions (Cambridge, England : 2003)'
_journal_page_first 5610
_journal_page_last 5616
_journal_paper_doi 10.1039/c2dt12229d
_journal_volume 41
_journal_year 2012
_chemical_formula_sum 'C28 H24 Co N2 O4'
_chemical_formula_weight 511.42
_chemical_name_common (Co(L)2)
_chemical_name_systematic
;
?
;
_space_group_IT_number 14
_symmetry_cell_setting monoclinic
_symmetry_space_group_name_Hall '-P 2ybc'
_symmetry_space_group_name_H-M 'P 1 21/c 1'
_atom_sites_solution_hydrogens geom
_atom_sites_solution_primary direct
_atom_sites_solution_secondary difmap
_audit_creation_method SHELXL-97
_cell_angle_alpha 90.00
_cell_angle_beta 109.596(7)
_cell_angle_gamma 90.00
_cell_formula_units_Z 4
_cell_length_a 11.6622(8)
_cell_length_b 23.9507(13)
_cell_length_c 9.2521(6)
_cell_measurement_reflns_used 3975
_cell_measurement_temperature 296.9
_cell_measurement_theta_max 25.35
_cell_measurement_theta_min 2.9750
_cell_volume 2434.6(3)
_computing_cell_refinement
;
CrysAlisPro, Oxford Diffraction Ltd.,
Version 1.171.34.36 (release 02-08-2010 CrysAlis171 .NET)
(compiled Aug 2 2010,13:00:58)
;
_computing_data_collection
;
CrysAlisPro, Oxford Diffraction Ltd.,
Version 1.171.34.36 (release 02-08-2010 CrysAlis171 .NET)
(compiled Aug 2 2010,13:00:58)
;
_computing_data_reduction
;
CrysAlisPro, Oxford Diffraction Ltd.,
Version 1.171.34.36 (release 02-08-2010 CrysAlis171 .NET)
(compiled Aug 2 2010,13:00:58)
;
_computing_molecular_graphics 'ORTEX (P.McArdle, 1995)'
_computing_publication_material 'SHELXL-97/2 (Sheldrick,1997)'
_computing_structure_refinement 'SHELXL-97 (Sheldrick, 1997)'
_computing_structure_solution 'SHELXS-97 (Sheldrick, 1990)'
_diffrn_ambient_temperature 296.9
_diffrn_detector_area_resol_mean 16.1048
_diffrn_measured_fraction_theta_full 0.998
_diffrn_measured_fraction_theta_max 0.998
_diffrn_measurement_details
;
1 omega -3.00 67.00 1.0000 60.0000
omega____ theta____ kappa____ phi______ frames
- 18.7966 37.0000 -60.0000 70
2 omega -43.00 81.00 1.0000 60.0000
omega____ theta____ kappa____ phi______ frames
- 18.7966 0.0000 -120.0000 124
3 omega 64.00 94.00 1.0000 60.0000
omega____ theta____ kappa____ phi______ frames
- 18.7966 179.0000 -120.0000 30
;
_diffrn_measurement_device_type 'Xcalibur, Sapphire3'
_diffrn_measurement_method '\w scans'
_diffrn_orient_matrix_UB_11 0.0182323000
_diffrn_orient_matrix_UB_12 -0.0251364000
_diffrn_orient_matrix_UB_13 -0.0265469000
_diffrn_orient_matrix_UB_21 0.0618730000
_diffrn_orient_matrix_UB_22 0.0068350000
_diffrn_orient_matrix_UB_23 0.0390778000
_diffrn_orient_matrix_UB_31 -0.0025561000
_diffrn_orient_matrix_UB_32 -0.0140990000
_diffrn_orient_matrix_UB_33 0.0662677000
_diffrn_radiation_monochromator graphite
_diffrn_radiation_source 'Enhance (Mo) X-ray Source'
_diffrn_radiation_type 'Mo K\a'
_diffrn_radiation_wavelength 0.7107
_diffrn_reflns_av_R_equivalents 0.0341
_diffrn_reflns_limit_h_max 12
_diffrn_reflns_limit_h_min -12
_diffrn_reflns_limit_k_max 32
_diffrn_reflns_limit_k_min -20
_diffrn_reflns_limit_l_max 14
_diffrn_reflns_limit_l_min -15
_diffrn_reflns_number 11316
_diffrn_reflns_theta_full 25.35
_diffrn_reflns_theta_max 25.35
_diffrn_reflns_theta_min 2.9750
_exptl_absorpt_coefficient_mu 0.742
_exptl_absorpt_correction_T_max 1.00000
_exptl_absorpt_correction_T_min 0.74030
_exptl_absorpt_correction_type multi-scan
_exptl_absorpt_process_details
;
CrysAlisPro, Oxford Diffraction Ltd.,
Version 1.171.34.36 (release 02-08-2010 CrysAlis171 .NET)
(compiled Aug 2 2010,13:00:58)
Empirical absorption correction using spherical harmonics,
implemented in SCALE3 ABSPACK scaling algorithm.
;
_exptl_crystal_colour Brown
_exptl_crystal_density_diffrn 1.395
_exptl_crystal_density_method 'not measured'
_exptl_crystal_description Parallelepiped
_exptl_crystal_F_000 1060
_exptl_crystal_size_max 0.40
_exptl_crystal_size_mid 0.10
_exptl_crystal_size_min 0.10
_refine_diff_density_max 0.320
_refine_diff_density_min -0.356
_refine_diff_density_rms 0.057
_refine_ls_extinction_method none
_refine_ls_goodness_of_fit_ref 1.139
_refine_ls_hydrogen_treatment constr
_refine_ls_matrix_type full
_refine_ls_number_parameters 318
_refine_ls_number_reflns 4448
_refine_ls_number_restraints 0
_refine_ls_restrained_S_all 1.139
_refine_ls_R_factor_all 0.0796
_refine_ls_R_factor_gt 0.0544
_refine_ls_shift/su_max 0.000
_refine_ls_shift/su_mean 0.000
_refine_ls_structure_factor_coef Fsqd
_refine_ls_weighting_details 'calc w=1/[\s^2^(Fo^2^)+(0.0414P)^2^+1.1298P] where P=(Fo^2^+2Fc^2^)/3'
_refine_ls_weighting_scheme calc
_refine_ls_wR_factor_gt 0.1143
_refine_ls_wR_factor_ref 0.1250
_reflns_number_gt 3291
_reflns_number_total 4448
_reflns_threshold_expression >2sigma(I)
_cod_data_source_file c2dt12229d.txt
_cod_data_source_block sm259d-8
_cod_depositor_comments
;
The following automatic conversions were performed:

'_symmetry_cell_setting' value 'Monoclinic' changed to 'monoclinic'
according to /home/saulius/struct/CIF-dictionaries/cif_core.dic
dictionary named 'cif_core.dic' version 2.4.1 from 2010-06-29.

Automatic conversion script
Id: cif_fix_values 1715 2011-07-08 13:25:40Z adriana 
;
_cod_original_sg_symbol_H-M P21/c
_cod_database_code 7018851

loop_
_symmetry_equiv_pos_as_xyz
'x, y, z'
'x, -y+1/2, z+1/2'
'-x, -y, -z'
'-x, y-1/2, -z-1/2'

loop_
_atom_site_label
_atom_site_type_symbol
_atom_site_fract_x
_atom_site_fract_y
_atom_site_fract_z
_atom_site_U_iso_or_equiv
_atom_site_adp_type
_atom_site_occupancy
_atom_site_symmetry_multiplicity
_atom_site_calc_flag
_atom_site_refinement_flags
Co1 Co 0.26893(4) 0.05619(2) 0.46896(5) 0.03976(17) Uani 1 1 d .
O1 O 0.3651(3) 0.18768(11) 0.8310(3) 0.0630(8) Uani 1 1 d .
O2 O 0.3215(2) 0.11660(10) 0.6091(3) 0.0465(6) Uani 1 1 d .
O3 O 0.2598(3) -0.11122(11) 0.6781(3) 0.0578(7) Uani 1 1 d .
O4 O 0.2520(2) -0.01722(10) 0.5365(3) 0.0436(6) Uani 1 1 d .
N1 N 0.3977(3) 0.06718(11) 0.3766(3) 0.0381(7) Uani 1 1 d .
N2 N 0.1073(3) 0.05934(12) 0.3025(3) 0.0389(7) Uani 1 1 d .
C1 C 0.3826(5) 0.2280(2) 0.9484(5) 0.0842(16) Uani 1 1 d .
H1A H 0.4544 0.2181 1.0360 0.126 Uiso 1 1 calc R
H1B H 0.3108 0.2289 0.9809 0.126 Uiso 1 1 calc R
H1C H 0.3946 0.2648 0.9095 0.126 Uiso 1 1 calc R
C2 C 0.4573(4) 0.17996(15) 0.7724(4) 0.0447(9) Uani 1 1 d .
C3 C 0.5684(4) 0.20555(15) 0.8223(4) 0.0556(11) Uani 1 1 d .
H3 H 0.5868 0.2311 0.9054 0.067 Uiso 1 1 calc R
C4 C 0.6550(4) 0.19461(17) 0.7528(5) 0.0594(11) Uani 1 1 d .
H4 H 0.7331 0.2114 0.7916 0.071 Uiso 1 1 calc R
C5 C 0.6280(3) 0.15988(16) 0.6295(5) 0.0519(10) Uani 1 1 d .
H5 H 0.6864 0.1539 0.5801 0.062 Uiso 1 1 calc R
C6 C 0.5138(3) 0.13246(14) 0.5738(4) 0.0401(8) Uani 1 1 d .
C7 C 0.4271(3) 0.14071(14) 0.6476(4) 0.0366(8) Uani 1 1 d .
C8 C 0.4919(3) 0.09882(14) 0.4379(4) 0.0402(8) Uani 1 1 d .
H8 H 0.5517 0.0999 0.3890 0.048 Uiso 1 1 calc R
C9 C 0.3814(3) 0.04220(14) 0.2305(4) 0.0385(8) Uani 1 1 d .
C10 C 0.3902(3) 0.07303(17) 0.1097(4) 0.0516(10) Uani 1 1 d .
H10 H 0.4124 0.1113 0.1234 0.062 Uiso 1 1 calc R
C11 C 0.3666(4) 0.0480(2) -0.0324(4) 0.0626(12) Uani 1 1 d .
H11 H 0.3721 0.0693 -0.1164 0.075 Uiso 1 1 calc R
C12 C 0.3353(4) -0.0074(2) -0.0523(4) 0.0617(12) Uani 1 1 d .
H12 H 0.3207 -0.0246 -0.1494 0.074 Uiso 1 1 calc R
C13 C 0.3252(4) -0.03791(18) 0.0684(5) 0.0612(11) Uani 1 1 d .
H13 H 0.3033 -0.0762 0.0548 0.073 Uiso 1 1 calc R
C14 C 0.3468(3) -0.01310(15) 0.2092(4) 0.0478(9) Uani 1 1 d .
H14 H 0.3379 -0.0341 0.2919 0.057 Uiso 1 1 calc R
C15 C 0.2613(5) -0.15783(19) 0.7718(6) 0.0886(16) Uani 1 1 d .
H15A H 0.1916 -0.1558 0.8083 0.133 Uiso 1 1 calc R
H15B H 0.3369 -0.1579 0.8599 0.133 Uiso 1 1 calc R
H15C H 0.2563 -0.1922 0.7124 0.133 Uiso 1 1 calc R
C16 C 0.1534(3) -0.10024(15) 0.5587(4) 0.0432(9) Uani 1 1 d .
C17 C 0.0556(4) -0.13538(16) 0.5102(5) 0.0562(11) Uani 1 1 d .
H17 H 0.0596 -0.1708 0.5578 0.067 Uiso 1 1 calc R
C18 C -0.0501(4) -0.12005(18) 0.3918(5) 0.0590(11) Uani 1 1 d .
H18 H -0.1182 -0.1445 0.3597 0.071 Uiso 1 1 calc R
C19 C -0.0538(3) -0.06986(16) 0.3237(4) 0.0519(10) Uani 1 1 d .
H19 H -0.1260 -0.0593 0.2438 0.062 Uiso 1 1 calc R
C20 C 0.0459(3) -0.03238(14) 0.3669(4) 0.0378(8) Uani 1 1 d .
C21 C 0.1537(3) -0.04757(14) 0.4871(4) 0.0361(8) Uani 1 1 d .
C22 C 0.0304(3) 0.01887(15) 0.2845(4) 0.0419(9) Uani 1 1 d .
H22 H -0.0462 0.0240 0.2064 0.050 Uiso 1 1 calc R
C23 C 0.0762(3) 0.10550(15) 0.1999(4) 0.0447(9) Uani 1 1 d .
C24 C 0.0050(4) 0.09991(19) 0.0452(4) 0.0605(12) Uani 1 1 d .
H24 H -0.0259 0.0643 0.0056 0.073 Uiso 1 1 calc R
C25 C -0.0205(5) 0.1459(2) -0.0495(5) 0.0761(15) Uani 1 1 d .
H25 H -0.0691 0.1418 -0.1543 0.091 Uiso 1 1 calc R
C26 C 0.0235(5) 0.1975(2) 0.0057(6) 0.0821(16) Uani 1 1 d .
H26 H 0.0043 0.2291 -0.0602 0.099 Uiso 1 1 calc R
C27 C 0.0959(5) 0.20356(19) 0.1573(6) 0.0776(14) Uani 1 1 d .
H27 H 0.1277 0.2392 0.1954 0.093 Uiso 1 1 calc R
C28 C 0.1220(4) 0.15765(17) 0.2534(5) 0.0582(11) Uani 1 1 d .
H28 H 0.1720 0.1620 0.3576 0.070 Uiso 1 1 calc R

loop_
_atom_site_aniso_label
_atom_site_aniso_U_11
_atom_site_aniso_U_22
_atom_site_aniso_U_33
_atom_site_aniso_U_23
_atom_site_aniso_U_13
_atom_site_aniso_U_12
Co1 0.0428(3) 0.0402(3) 0.0337(3) -0.0027(2) 0.0094(2) -0.0101(2)
O1 0.074(2) 0.0593(18) 0.0567(17) -0.0267(15) 0.0232(15) -0.0148(15)
O2 0.0387(15) 0.0561(16) 0.0447(14) -0.0153(12) 0.0138(12) -0.0159(12)
O3 0.0596(18) 0.0509(17) 0.0641(18) 0.0167(14) 0.0222(15) 0.0016(13)
O4 0.0365(14) 0.0428(14) 0.0446(14) 0.0000(12) 0.0044(11) -0.0100(11)
N1 0.0415(17) 0.0369(17) 0.0334(15) 0.0024(13) 0.0091(13) -0.0011(13)
N2 0.0439(17) 0.0383(17) 0.0333(15) -0.0044(14) 0.0115(13) -0.0002(14)
C1 0.093(4) 0.079(3) 0.074(3) -0.039(3) 0.020(3) -0.002(3)
C2 0.052(2) 0.037(2) 0.038(2) -0.0005(17) 0.0063(17) -0.0013(17)
C3 0.061(3) 0.038(2) 0.051(2) -0.0047(19) -0.005(2) -0.007(2)
C4 0.040(2) 0.050(3) 0.075(3) -0.004(2) 0.002(2) -0.0107(19)
C5 0.041(2) 0.046(2) 0.064(3) 0.001(2) 0.0106(19) -0.0059(18)
C6 0.041(2) 0.0325(19) 0.0394(19) 0.0069(16) 0.0039(16) -0.0026(16)
C7 0.039(2) 0.035(2) 0.0302(17) 0.0037(16) 0.0035(15) -0.0036(15)
C8 0.037(2) 0.042(2) 0.041(2) 0.0086(17) 0.0121(16) 0.0029(16)
C9 0.0369(19) 0.044(2) 0.0324(18) 0.0020(17) 0.0085(15) 0.0026(16)
C10 0.055(2) 0.056(3) 0.043(2) 0.0081(19) 0.0146(18) -0.0052(19)
C11 0.062(3) 0.088(4) 0.036(2) 0.008(2) 0.0146(19) -0.001(2)
C12 0.050(3) 0.090(4) 0.038(2) -0.013(2) 0.0065(19) 0.008(2)
C13 0.069(3) 0.055(3) 0.054(3) -0.009(2) 0.014(2) 0.003(2)
C14 0.059(3) 0.044(2) 0.041(2) 0.0006(18) 0.0170(18) 0.0009(19)
C15 0.102(4) 0.059(3) 0.106(4) 0.037(3) 0.036(3) 0.010(3)
C16 0.049(2) 0.038(2) 0.050(2) -0.0041(18) 0.0250(19) 0.0002(17)
C17 0.069(3) 0.041(2) 0.073(3) -0.008(2) 0.043(3) -0.014(2)
C18 0.053(3) 0.054(3) 0.077(3) -0.022(2) 0.031(2) -0.022(2)
C19 0.039(2) 0.060(3) 0.057(2) -0.021(2) 0.0165(19) -0.0127(19)
C20 0.036(2) 0.041(2) 0.0377(19) -0.0118(17) 0.0142(16) -0.0053(16)
C21 0.037(2) 0.038(2) 0.0378(18) -0.0085(16) 0.0184(15) -0.0037(16)
C22 0.035(2) 0.053(2) 0.0338(19) -0.0111(18) 0.0063(15) 0.0029(17)
C23 0.048(2) 0.047(2) 0.041(2) 0.0008(19) 0.0166(17) 0.0080(18)
C24 0.076(3) 0.061(3) 0.039(2) 0.000(2) 0.013(2) 0.019(2)
C25 0.098(4) 0.086(4) 0.042(2) 0.013(3) 0.021(2) 0.036(3)
C26 0.110(5) 0.073(4) 0.069(3) 0.030(3) 0.037(3) 0.033(3)
C27 0.098(4) 0.054(3) 0.082(3) 0.016(3) 0.033(3) 0.006(3)
C28 0.068(3) 0.052(3) 0.051(2) 0.007(2) 0.016(2) 0.001(2)

loop_
_atom_type_symbol
_atom_type_description
_atom_type_scat_dispersion_real
_atom_type_scat_dispersion_imag
_atom_type_scat_source
C C 0.0033 0.0016 'International Tables Vol C Tables 4.2.6.8 and 6.1.1.4'
H H 0.0000 0.0000 'International Tables Vol C Tables 4.2.6.8 and 6.1.1.4'
N N 0.0061 0.0033 'International Tables Vol C Tables 4.2.6.8 and 6.1.1.4'
O O 0.0106 0.0060 'International Tables Vol C Tables 4.2.6.8 and 6.1.1.4'
Co Co 0.3494 0.9721 'International Tables Vol C Tables 4.2.6.8 and 6.1.1.4'

loop_
_geom_angle_atom_site_label_1
_geom_angle_atom_site_label_2
_geom_angle_atom_site_label_3
_geom_angle
O4 Co1 O2 121.71(10)
O4 Co1 N1 116.31(11)
O2 Co1 N1 94.33(11)
O4 Co1 N2 96.50(11)
O2 Co1 N2 120.16(11)
N1 Co1 N2 108.60(11)
C2 O1 C1 117.7(3)
C7 O2 Co1 125.8(2)
C16 O3 C15 117.7(3)
C21 O4 Co1 125.3(2)
C8 N1 C9 118.7(3)
C8 N1 Co1 122.9(2)
C9 N1 Co1 118.2(2)
C22 N2 C23 119.1(3)
C22 N2 Co1 120.4(2)
C23 N2 Co1 120.5(2)
O1 C1 H1A 109.5
O1 C1 H1B 109.5
H1A C1 H1B 109.5
O1 C1 H1C 109.5
H1A C1 H1C 109.5
H1B C1 H1C 109.5
C3 C2 O1 126.0(3)
C3 C2 C7 120.9(4)
O1 C2 C7 113.1(3)
C2 C3 C4 120.8(4)
C2 C3 H3 119.6
C4 C3 H3 119.6
C5 C4 C3 120.2(4)
C5 C4 H4 119.9
C3 C4 H4 119.9
C4 C5 C6 120.9(4)
C4 C5 H5 119.6
C6 C5 H5 119.6
C7 C6 C5 119.8(3)
C7 C6 C8 123.6(3)
C5 C6 C8 116.5(3)
O2 C7 C6 125.0(3)
O2 C7 C2 117.8(3)
C6 C7 C2 117.2(3)
N1 C8 C6 125.7(3)
N1 C8 H8 117.2
C6 C8 H8 117.2
C10 C9 C14 119.9(3)
C10 C9 N1 121.5(3)
C14 C9 N1 118.4(3)
C9 C10 C11 119.6(4)
C9 C10 H10 120.2
C11 C10 H10 120.2
C12 C11 C10 120.3(4)
C12 C11 H11 119.8
C10 C11 H11 119.8
C13 C12 C11 119.8(4)
C13 C12 H12 120.1
C11 C12 H12 120.1
C12 C13 C14 120.2(4)
C12 C13 H13 119.9
C14 C13 H13 119.9
C13 C14 C9 120.1(4)
C13 C14 H14 120.0
C9 C14 H14 120.0
O3 C15 H15A 109.5
O3 C15 H15B 109.5
H15A C15 H15B 109.5
O3 C15 H15C 109.5
H15A C15 H15C 109.5
H15B C15 H15C 109.5
C17 C16 O3 124.9(4)
C17 C16 C21 121.6(4)
O3 C16 C21 113.5(3)
C16 C17 C18 121.1(4)
C16 C17 H17 119.5
C18 C17 H17 119.5
C19 C18 C17 118.8(4)
C19 C18 H18 120.6
C17 C18 H18 120.6
C18 C19 C20 122.6(4)
C18 C19 H19 118.7
C20 C19 H19 118.7
C19 C20 C21 119.1(3)
C19 C20 C22 116.8(3)
C21 C20 C22 124.1(3)
O4 C21 C20 125.2(3)
O4 C21 C16 118.0(3)
C20 C21 C16 116.9(3)
N2 C22 C20 128.3(3)
N2 C22 H22 115.9
C20 C22 H22 115.9
C28 C23 C24 118.6(4)
C28 C23 N2 118.8(3)
C24 C23 N2 122.6(3)
C25 C24 C23 120.1(4)
C25 C24 H24 119.9
C23 C24 H24 119.9
C26 C25 C24 120.7(4)
C26 C25 H25 119.7
C24 C25 H25 119.7
C25 C26 C27 120.0(4)
C25 C26 H26 120.0
C27 C26 H26 120.0
C26 C27 C28 119.8(5)
C26 C27 H27 120.1
C28 C27 H27 120.1
C27 C28 C23 120.8(4)
C27 C28 H28 119.6
C23 C28 H28 119.6

loop_
_geom_bond_atom_site_label_1
_geom_bond_atom_site_label_2
_geom_bond_distance
Co1 O4 1.898(2)
Co1 O2 1.902(2)
Co1 N1 1.978(3)
Co1 N2 1.996(3)
O1 C2 1.370(4)
O1 C1 1.416(4)
O2 C7 1.297(4)
O3 C16 1.382(4)
O3 C15 1.410(5)
O4 C21 1.303(4)
N1 C8 1.299(4)
N1 C9 1.432(4)
N2 C22 1.293(4)
N2 C23 1.423(4)
C1 H1A 0.9800
C1 H1B 0.9800
C1 H1C 0.9800
C2 C3 1.366(5)
C2 C7 1.438(5)
C3 C4 1.392(6)
C3 H3 0.9500
C4 C5 1.361(5)
C4 H4 0.9500
C5 C6 1.417(5)
C5 H5 0.9500
C6 C7 1.412(5)
C6 C8 1.442(5)
C8 H8 0.9500
C9 C10 1.372(5)
C9 C14 1.379(5)
C10 C11 1.386(5)
C10 H10 0.9500
C11 C12 1.373(6)
C11 H11 0.9500
C12 C13 1.372(6)
C12 H12 0.9500
C13 C14 1.376(5)
C13 H13 0.9500
C14 H14 0.9500
C15 H15A 0.9800
C15 H15B 0.9800
C15 H15C 0.9800
C16 C17 1.367(5)
C16 C21 1.425(5)
C17 C18 1.396(6)
C17 H17 0.9500
C18 C19 1.351(5)
C18 H18 0.9500
C19 C20 1.416(5)
C19 H19 0.9500
C20 C21 1.419(5)
C20 C22 1.424(5)
C22 H22 0.9500
C23 C28 1.383(5)
C23 C24 1.399(5)
C24 C25 1.377(6)
C24 H24 0.9500
C25 C26 1.370(7)
C25 H25 0.9500
C26 C27 1.380(6)
C26 H26 0.9500
C27 C28 1.383(5)
C27 H27 0.9500
C28 H28 0.9500
